data_9001834
loop_
_publ_author_name
'Comodi, P.'
'Zanazzi, P. F.'
'Poli, S.'
'Schmidt, M. W.'

_publ_section_title
;High-pressure behavior of kyanite: Compressibility and structural deformation
 Sample: P = 37 kbar
;
_journal_name_full 'American Mineralogist'
_journal_page_first 452
_journal_page_last 459
_journal_volume 82
_journal_year 1997
_chemical_formula_sum 'Al2 O5 Si'
_chemical_name_mineral Kyanite
_space_group_IT_number 2
_symmetry_space_group_name_Hall '-P 1'
_symmetry_space_group_name_H-M 'P -1'
_cell_angle_alpha 90.12
_cell_angle_beta 101.08
_cell_angle_gamma 105.86
_cell_length_a 7.065
_cell_length_b 7.805
_cell_length_c 5.537
_cell_formula_units_Z 4
_cell_volume 287.743
_database_code_amcsd 0001890
_diffrn_ambient_pressure 3.7e+06
_exptl_crystal_density_diffrn 3.741
_cod_original_formula_sum 'Si Al2 O5'
_cod_database_code 9001834

loop_
_space_group_symop_operation_xyz
x,y,z
-x,-y,-z

loop_
_atom_site_label
_atom_site_fract_x
_atom_site_fract_y
_atom_site_fract_z
_atom_site_U_iso_or_equiv
Si1 0.29900 0.06600 0.70800 0.00340
Si2 0.29300 0.33190 0.18920 0.00260
Al1 0.32800 0.70510 0.46000 0.00550
Al2 0.29700 0.69890 0.94950 0.00400
Al3 0.10200 0.38670 0.64090 0.00410
Al4 0.11300 0.91840 0.16530 0.00530
O1 0.10900 0.14800 0.13000 0.01100
O2 0.12800 0.68500 0.18100 0.00300
O3 0.27600 0.45400 0.95100 0.00500
O4 0.28300 0.93300 0.93500 0.00800
O5 0.11300 0.15200 0.66600 0.00200
O6 0.11500 0.62900 0.63800 0.01200
O7 0.28400 0.44400 0.42900 0.01200
O8 0.29200 0.94600 0.46500 0.00400
O9 0.50400 0.27500 0.24500 0.01000
O10 0.49900 0.23200 0.75300 0.00100

loop_
_cod_related_entry_id
_cod_related_entry_database
_cod_related_entry_code
1 AMCSD 0001890
